data_7054711
loop_
_publ_author_name
'Li, Shaobin'
'Zhang, Li'
'Ma, Huiyuan'
'Pang, Haijun'
'Zhao, Chunyan'

_publ_section_title
;
 Tuning the topology structures of polymolybdate-based hybrids from
 interpenetrated framework to interdigitated architecture via changing
 polymolybdate clusters
;
_journal_issue 5
_journal_name_full 'New J. Chem.'
_journal_page_first 3528
_journal_paper_doi 10.1039/C5NJ00238A
_journal_volume 39
_journal_year 2015
_chemical_formula_sum 'C18 H17 Cu Mo4 N6 O14'
_chemical_formula_weight 988.67
_chemical_name_systematic
; 
 ? 
;
_space_group_IT_number 14
_symmetry_cell_setting monoclinic
_symmetry_space_group_name_Hall '-P 2ybc'
_symmetry_space_group_name_H-M 'P 1 21/c 1'
_atom_sites_solution_hydrogens geom
_atom_sites_solution_primary direct
_atom_sites_solution_secondary difmap
_audit_creation_method SHELXL-97
_audit_update_record
;
2014-07-18 deposited with the CCDC.
2015-02-13 downloaded from the CCDC.
;
_cell_angle_alpha 90.00
_cell_angle_beta 113.396(10)
_cell_angle_gamma 90.00
_cell_formula_units_Z 4
_cell_length_a 10.6473(19)
_cell_length_b 19.752(4)
_cell_length_c 13.4070(16)
_cell_measurement_reflns_used 1919
_cell_measurement_temperature 293(2)
_cell_measurement_theta_max 24.89
_cell_measurement_theta_min 2.33
_cell_volume 2587.7(8)
_computing_cell_refinement 'Bruker SMART'
_computing_data_collection 'Bruker SMART'
_computing_data_reduction 'Bruker SMART'
_computing_molecular_graphics 'Bruker SMART'
_computing_publication_material 'Bruker SMART'
_computing_structure_refinement 'SHELXL-97 (Sheldrick, 1997)'
_computing_structure_solution 'SHELXS-97 (Sheldrick, 1990)'
_diffrn_ambient_temperature 293(2)
_diffrn_measured_fraction_theta_full 0.996
_diffrn_measured_fraction_theta_max 0.996
_diffrn_radiation_monochromator graphite
_diffrn_radiation_source 'fine-focus sealed tube'
_diffrn_radiation_type MoK\a
_diffrn_radiation_wavelength 0.71073
_diffrn_reflns_av_R_equivalents 0.0835
_diffrn_reflns_av_sigmaI/netI 0.0960
_diffrn_reflns_limit_h_max 8
_diffrn_reflns_limit_h_min -12
_diffrn_reflns_limit_k_max 23
_diffrn_reflns_limit_k_min -23
_diffrn_reflns_limit_l_max 15
_diffrn_reflns_limit_l_min -13
_diffrn_reflns_number 15125
_diffrn_reflns_theta_full 25.07
_diffrn_reflns_theta_max 25.07
_diffrn_reflns_theta_min 1.95
_exptl_absorpt_coefficient_mu 2.777
_exptl_absorpt_correction_T_max 0.717
_exptl_absorpt_correction_T_min 0.685
_exptl_absorpt_correction_type multi-scan
_exptl_absorpt_process_details '(SADABS; Sheldrick, 2003)'
_exptl_crystal_colour blue
_exptl_crystal_density_diffrn 2.533
_exptl_crystal_density_method 'not measured'
_exptl_crystal_F_000 1896.0
_exptl_crystal_size_max 0.14
_exptl_crystal_size_mid 0.12
_exptl_crystal_size_min 0.12
_refine_diff_density_max 1.152
_refine_diff_density_min -0.799
_refine_diff_density_rms 0.199
_refine_ls_extinction_method none
_refine_ls_goodness_of_fit_ref 1.030
_refine_ls_hydrogen_treatment constr
_refine_ls_matrix_type full
_refine_ls_number_parameters 388
_refine_ls_number_reflns 4582
_refine_ls_number_restraints 24
_refine_ls_restrained_S_all 1.028
_refine_ls_R_factor_all 0.1045
_refine_ls_R_factor_gt 0.0553
_refine_ls_shift/su_max 0.001
_refine_ls_shift/su_mean 0.000
_refine_ls_structure_factor_coef Fsqd
_refine_ls_weighting_details 'calc w=1/[\s^2^(Fo^2^)+(0.0462P)^2^+6.4272P] where P=(Fo^2^+2Fc^2^)/3'
_refine_ls_weighting_scheme calc
_refine_ls_wR_factor_gt 0.0995
_refine_ls_wR_factor_ref 0.1145
_reflns_number_gt 3023
_reflns_number_total 4599
_reflns_threshold_expression >2sigma(I)
_cod_data_source_file c5nj00238a2.cif
_cod_data_source_block compound1
_cod_depositor_comments
;
The following automatic conversions were performed:

'_symmetry_cell_setting' value 'Monoclinic' changed to 'monoclinic'
according to
/usr/data/users/saulius/crontab/automatic-downloads/rss-feeds/RSC/lib/dictionaries/cif_core.dic
dictionary named 'cif_core.dic' version 2.4.2 from 2011-04-26.

Automatic conversion script
Id: cif_fix_values 3086 2015-02-26 13:12:21Z robertas 

 Adding full bibliography for 7054711--7054713.cif.
;
_cod_original_cell_volume 2587.8(8)
_cod_original_sg_symbol_H-M 'P 21/c '
_cod_database_code 7054711

loop_
_symmetry_equiv_pos_as_xyz
'x, y, z'
'-x, y+1/2, -z+1/2'
'-x, -y, -z'
'x, -y-1/2, z-1/2'

loop_
_atom_site_label
_atom_site_type_symbol
_atom_site_fract_x
_atom_site_fract_y
_atom_site_fract_z
_atom_site_U_iso_or_equiv
_atom_site_adp_type
_atom_site_occupancy
_atom_site_symmetry_multiplicity
_atom_site_calc_flag
_atom_site_refinement_flags
Mo1 Mo 0.36602(9) 0.95239(4) 0.40301(6) 0.0124(2) Uani 1 1 d .
Mo2 Mo 0.82131(9) 0.90885(4) 0.58212(7) 0.0171(2) Uani 1 1 d .
Mo3 Mo 0.63580(9) 0.98233(4) 0.35193(7) 0.0162(2) Uani 1 1 d .
Mo4 Mo 0.55108(9) 0.88186(4) 0.62985(7) 0.0164(2) Uani 1 1 d .
Cu1 Cu 0.43224(14) 0.82014(7) 0.84584(10) 0.0287(4) Uani 1 1 d .
O1 O 0.7430(6) 0.8864(3) 0.6877(5) 0.0178(16) Uani 1 1 d .
O2 O 0.8105(6) 0.9673(3) 0.4665(5) 0.0150(15) Uani 1 1 d .
O3 O 0.4394(6) 1.0055(3) 0.3164(5) 0.0146(15) Uani 1 1 d .
O4 O 0.3677(6) 0.9256(3) 0.5435(5) 0.0141(15) Uani 1 1 d .
O5 O 0.3476(6) 0.8762(3) 0.3395(5) 0.0212(17) Uani 1 1 d .
O7 O 0.5158(7) 0.8623(3) 0.7404(5) 0.0208(16) Uani 1 1 d .
O8 O 0.5818(6) 0.9451(3) 0.5025(5) 0.0131(15) Uani 1 1 d .
O9 O 0.9912(6) 0.9061(3) 0.6611(5) 0.0241(17) Uani 1 1 d .
O10 O 0.6737(7) 1.0330(3) 0.2665(5) 0.0253(17) Uani 1 1 d .
O11 O 0.7960(6) 1.0116(3) 0.6479(5) 0.0140(15) Uani 1 1 d .
O12 O 0.5210(7) 0.8088(3) 0.5574(6) 0.0257(17) Uani 1 1 d .
O13 O 0.6043(7) 0.9049(3) 0.2921(5) 0.0238(17) Uani 1 1 d .
O14 O 0.7828(7) 0.8335(3) 0.5135(5) 0.0223(17) Uani 1 1 d .
O1W O 0.5335(7) 0.7283(3) 0.8365(6) 0.0332(19) Uani 1 1 d .
N1 N 0.2655(8) 0.7916(4) 0.7240(7) 0.025(2) Uani 1 1 d .
N2 N 0.3277(9) 0.8462(4) 0.9359(6) 0.024(2) Uani 1 1 d .
N3 N 0.0990(8) 0.7856(4) 0.5598(6) 0.0181(19) Uani 1 1 d .
N4 N 0.7582(8) 0.8613(4) 1.1264(6) 0.0138(17) Uani 1 1 d U
N5 N 0.5996(9) 0.8539(4) 0.9648(7) 0.029(2) Uani 1 1 d .
N6 N 0.1981(8) 0.9064(4) 0.9929(6) 0.0197(19) Uani 1 1 d .
C1 C 0.2201(11) 0.8146(5) 0.6241(8) 0.023(2) Uani 1 1 d .
H1 H 0.2653 0.8469 0.6000 0.028 Uiso 1 1 calc R
C3 C 1.0266(10) 0.8684(5) 1.4113(8) 0.018(2) Uani 1 1 d .
H3 H 1.0886 0.8995 1.4568 0.022 Uiso 1 1 calc R
C4 C 0.3681(11) 0.8362(5) 1.0451(8) 0.029(3) Uani 1 1 d .
H4 H 0.4388 0.8079 1.0877 0.035 Uiso 1 1 calc R
C5 C 0.8428(11) 0.7751(5) 1.2742(9) 0.027(3) Uani 1 1 d .
H5 H 0.7804 0.7441 1.2287 0.033 Uiso 1 1 calc R
C6 C 0.9293(11) 0.7569(5) 1.3787(9) 0.029(3) Uani 1 1 d .
H6 H 0.9276 0.7128 1.4021 0.035 Uiso 1 1 calc R
C7 C 0.8506(10) 0.8401(5) 1.2385(8) 0.021(2) Uani 1 1 d U
C8 C 0.9439(11) 0.8860(5) 1.3085(8) 0.026(3) Uani 1 1 d .
H8 H 0.9494 0.9295 1.2840 0.031 Uiso 1 1 calc R
C9 C 0.0632(11) 0.7441(5) 0.6260(9) 0.026(3) Uani 1 1 d .
H9 H -0.0163 0.7184 0.6052 0.032 Uiso 1 1 calc R
C10 C 0.1631(10) 0.7470(5) 0.7266(9) 0.025(3) Uani 1 1 d .
H10 H 0.1645 0.7237 0.7873 0.030 Uiso 1 1 calc R
C11 C 0.2226(11) 0.8883(5) 0.9073(8) 0.023(3) Uani 1 1 d .
H11 H 0.1728 0.9031 0.8367 0.028 Uiso 1 1 calc R
C13 C 0.0969(10) 0.9540(5) 0.9967(8) 0.022(2) Uani 1 1 d U
C14 C -0.0323(11) 0.9557(5) 0.9128(8) 0.029(3) Uani 1 1 d .
H14 H -0.0543 0.9260 0.8545 0.035 Uiso 1 1 calc R
C15 C 0.2903(12) 0.8736(5) 1.0813(8) 0.031(3) Uani 1 1 d .
H15 H 0.2976 0.8766 1.1526 0.038 Uiso 1 1 calc R
C17 C 0.6846(11) 0.8205(6) 1.0515(9) 0.034(3) Uani 1 1 d .
H17 H 0.6901 0.7736 1.0571 0.040 Uiso 1 1 calc R
C19 C 0.6176(13) 0.9218(6) 0.9960(10) 0.042(3) Uani 1 1 d .
H19 H 0.5703 0.9585 0.9548 0.050 Uiso 1 1 calc R
C20 C 0.7167(13) 0.9241(6) 1.0974(9) 0.040(3) Uani 1 1 d .
H20 H 0.7498 0.9628 1.1391 0.048 Uiso 1 1 calc R
C22 C 0.1287(11) 0.9978(5) 1.0833(8) 0.024(2) Uani 1 1 d U
H22 H 0.2152 0.9963 1.1395 0.029 Uiso 1 1 calc R
C23 C 0.0182(10) 0.8033(4) 0.4489(8) 0.017(2) Uani 1 1 d .

loop_
_atom_site_aniso_label
_atom_site_aniso_U_11
_atom_site_aniso_U_22
_atom_site_aniso_U_33
_atom_site_aniso_U_23
_atom_site_aniso_U_13
_atom_site_aniso_U_12
Mo1 0.0146(5) 0.0110(4) 0.0124(4) -0.0017(3) 0.0062(4) -0.0021(3)
Mo2 0.0163(5) 0.0158(4) 0.0210(5) 0.0013(4) 0.0094(4) 0.0019(4)
Mo3 0.0184(5) 0.0183(5) 0.0151(5) -0.0015(4) 0.0099(4) -0.0004(4)
Mo4 0.0178(5) 0.0125(4) 0.0207(5) 0.0062(4) 0.0096(4) 0.0016(4)
Cu1 0.0222(8) 0.0414(8) 0.0254(7) -0.0130(6) 0.0127(6) -0.0049(6)
O1 0.017(4) 0.017(3) 0.020(4) 0.009(3) 0.008(3) 0.002(3)
O2 0.013(4) 0.018(3) 0.019(4) -0.002(3) 0.012(3) -0.001(3)
O3 0.013(4) 0.017(3) 0.013(3) 0.000(3) 0.005(3) -0.004(3)
O4 0.017(4) 0.015(3) 0.012(3) 0.003(3) 0.008(3) 0.000(3)
O5 0.018(4) 0.017(4) 0.024(4) -0.009(3) 0.004(3) -0.004(3)
O7 0.017(4) 0.027(4) 0.023(4) 0.012(3) 0.014(3) 0.001(3)
O8 0.016(4) 0.010(3) 0.014(3) -0.007(3) 0.006(3) -0.002(3)
O9 0.013(4) 0.031(4) 0.029(4) 0.000(3) 0.009(3) 0.003(3)
O10 0.026(4) 0.031(4) 0.024(4) 0.003(3) 0.016(3) -0.001(3)
O11 0.016(4) 0.017(3) 0.011(3) 0.000(3) 0.008(3) -0.004(3)
O12 0.023(4) 0.018(4) 0.039(4) -0.002(3) 0.016(4) 0.000(3)
O13 0.033(5) 0.023(4) 0.021(4) -0.006(3) 0.016(3) 0.000(3)
O14 0.020(4) 0.018(4) 0.034(4) -0.003(3) 0.015(3) -0.003(3)
O1W 0.033(5) 0.025(4) 0.036(5) 0.008(3) 0.007(4) 0.004(3)
N1 0.020(5) 0.026(5) 0.035(6) 0.002(4) 0.017(4) -0.002(4)
N2 0.032(6) 0.024(5) 0.017(5) 0.009(4) 0.012(4) 0.001(4)
N3 0.024(5) 0.022(4) 0.015(4) 0.002(4) 0.015(4) -0.004(4)
N4 0.013(2) 0.0133(19) 0.0142(19) -0.0009(10) 0.0051(11) -0.0005(10)
N5 0.029(6) 0.031(5) 0.032(6) -0.011(4) 0.017(5) -0.008(4)
N6 0.026(5) 0.026(5) 0.014(4) -0.003(4) 0.015(4) 0.003(4)
C1 0.029(7) 0.021(5) 0.029(6) -0.001(5) 0.020(5) -0.005(5)
C3 0.021(6) 0.016(5) 0.017(5) -0.005(4) 0.006(5) -0.008(4)
C4 0.028(7) 0.035(7) 0.026(6) 0.009(5) 0.011(5) 0.014(5)
C5 0.031(7) 0.019(6) 0.039(7) -0.008(5) 0.020(6) -0.011(5)
C6 0.035(7) 0.020(5) 0.036(7) 0.000(5) 0.019(6) -0.006(5)
C7 0.021(3) 0.021(2) 0.021(2) -0.0006(10) 0.0086(13) -0.0001(10)
C8 0.028(7) 0.025(6) 0.031(6) 0.001(5) 0.018(5) -0.008(5)
C9 0.016(6) 0.021(5) 0.042(7) 0.004(5) 0.010(5) 0.002(5)
C10 0.017(6) 0.021(6) 0.036(7) 0.012(5) 0.010(5) 0.013(5)
C11 0.032(7) 0.022(6) 0.011(5) 0.001(4) 0.005(5) 0.007(5)
C13 0.022(3) 0.022(3) 0.021(3) 0.0005(10) 0.0088(13) 0.0002(10)
C14 0.035(7) 0.033(6) 0.017(6) 0.000(5) 0.008(5) 0.001(5)
C15 0.043(8) 0.043(7) 0.012(6) 0.007(5) 0.015(5) 0.015(6)
C17 0.030(7) 0.030(6) 0.047(8) 0.003(6) 0.023(6) 0.008(5)
C19 0.042(8) 0.035(7) 0.046(8) 0.002(6) 0.016(7) -0.010(6)
C20 0.052(9) 0.038(7) 0.023(7) -0.010(5) 0.008(6) -0.023(6)
C22 0.024(3) 0.024(3) 0.024(3) -0.0001(10) 0.0092(13) 0.0006(10)
C23 0.014(6) 0.017(5) 0.024(6) 0.000(4) 0.012(5) 0.002(4)

loop_
_atom_type_symbol
_atom_type_description
_atom_type_scat_dispersion_real
_atom_type_scat_dispersion_imag
_atom_type_scat_source
C C 0.0033 0.0016 'International Tables Vol C Tables 4.2.6.8 and 6.1.1.4'
H H 0.0000 0.0000 'International Tables Vol C Tables 4.2.6.8 and 6.1.1.4'
Cu Cu 0.3201 1.2651 'International Tables Vol C Tables 4.2.6.8 and 6.1.1.4'
Mo Mo -1.6832 0.6857 'International Tables Vol C Tables 4.2.6.8 and 6.1.1.4'
N N 0.0061 0.0033 'International Tables Vol C Tables 4.2.6.8 and 6.1.1.4'
O O 0.0106 0.0060 'International Tables Vol C Tables 4.2.6.8 and 6.1.1.4'

loop_
_geom_angle_atom_site_label_1
_geom_angle_atom_site_label_2
_geom_angle_atom_site_label_3
_geom_angle
_geom_angle_site_symmetry_1
_geom_angle_site_symmetry_3
O5 Mo1 O11 105.5(3) . 3_676
O5 Mo1 O3 99.9(3) . .
O11 Mo1 O3 96.7(3) 3_676 .
O5 Mo1 O4 101.4(3) . .
O11 Mo1 O4 96.8(3) 3_676 .
O3 Mo1 O4 150.7(2) . .
O5 Mo1 O8 97.7(3) . .
O11 Mo1 O8 156.8(2) 3_676 .
O3 Mo1 O8 79.8(2) . .
O4 Mo1 O8 77.6(2) . .
O5 Mo1 O8 173.5(3) . 3_676
O11 Mo1 O8 81.0(2) 3_676 3_676
O3 Mo1 O8 77.9(2) . 3_676
O4 Mo1 O8 78.6(2) . 3_676
O8 Mo1 O8 75.9(2) . 3_676
O5 Mo1 Mo4 89.8(2) . .
O11 Mo1 Mo4 133.7(2) 3_676 .
O3 Mo1 Mo4 123.96(18) . .
O4 Mo1 Mo4 36.90(18) . .
O8 Mo1 Mo4 44.17(16) . .
O8 Mo1 Mo4 86.43(14) 3_676 .
O5 Mo1 Mo3 89.5(2) . .
O11 Mo1 Mo3 131.6(2) 3_676 .
O3 Mo1 Mo3 34.94(18) . .
O4 Mo1 Mo3 125.52(18) . .
O8 Mo1 Mo3 47.96(16) . .
O8 Mo1 Mo3 85.25(16) 3_676 .
Mo4 Mo1 Mo3 90.98(3) . .
O9 Mo2 O14 106.1(3) . .
O9 Mo2 O2 103.4(3) . .
O14 Mo2 O2 99.5(3) . .
O9 Mo2 O1 101.4(3) . .
O14 Mo2 O1 96.4(3) . .
O2 Mo2 O1 145.3(3) . .
O9 Mo2 O11 92.7(3) . .
O14 Mo2 O11 161.0(3) . .
O2 Mo2 O11 78.2(2) . .
O1 Mo2 O11 76.8(2) . .
O9 Mo2 O8 161.8(3) . .
O14 Mo2 O8 91.9(3) . .
O2 Mo2 O8 75.6(2) . .
O1 Mo2 O8 73.3(2) . .
O11 Mo2 O8 69.2(2) . .
O9 Mo2 Mo4 133.2(2) . .
O14 Mo2 Mo4 85.4(2) . .
O2 Mo2 Mo4 119.47(19) . .
O1 Mo2 Mo4 31.86(18) . .
O11 Mo2 Mo4 79.53(16) . .
O8 Mo2 Mo4 43.88(14) . .
O9 Mo2 Mo3 134.3(2) . .
O14 Mo2 Mo3 87.3(2) . .
O2 Mo2 Mo3 30.88(19) . .
O1 Mo2 Mo3 120.77(18) . .
O11 Mo2 Mo3 81.35(15) . .
O8 Mo2 Mo3 47.48(14) . .
Mo4 Mo2 Mo3 90.48(3) . .
O10 Mo3 O13 105.6(3) . .
O10 Mo3 O2 102.7(3) . .
O13 Mo3 O2 100.8(3) . .
O10 Mo3 O3 102.2(3) . .
O13 Mo3 O3 95.8(3) . .
O2 Mo3 O3 144.9(3) . .
O10 Mo3 O4 90.6(3) . 3_676
O13 Mo3 O4 161.9(3) . 3_676
O2 Mo3 O4 83.1(2) . 3_676
O3 Mo3 O4 72.3(2) . 3_676
O10 Mo3 O8 161.1(3) . .
O13 Mo3 O8 93.0(3) . .
O2 Mo3 O8 76.1(2) . .
O3 Mo3 O8 72.3(2) . .
O4 Mo3 O8 70.51(19) 3_676 .
O10 Mo3 Mo1 135.9(2) . .
O13 Mo3 Mo1 84.9(2) . .
O2 Mo3 Mo1 117.46(19) . .
O3 Mo3 Mo1 33.74(17) . .
O4 Mo3 Mo1 77.70(16) 3_676 .
O8 Mo3 Mo1 41.36(14) . .
O10 Mo3 Mo2 133.4(2) . .
O13 Mo3 Mo2 88.8(2) . .
O2 Mo3 Mo2 30.71(19) . .
O3 Mo3 Mo2 120.51(18) . .
O4 Mo3 Mo2 85.76(14) 3_676 .
O8 Mo3 Mo2 48.17(14) . .
Mo1 Mo3 Mo2 88.49(3) . .
O10 Mo3 Mo4 83.4(2) . 3_676
O13 Mo3 Mo4 137.0(2) . 3_676
O2 Mo3 Mo4 118.40(18) . 3_676
O3 Mo3 Mo4 41.67(16) . 3_676
O4 Mo3 Mo4 35.32(15) 3_676 3_676
O8 Mo3 Mo4 80.82(14) . 3_676
Mo1 Mo3 Mo4 62.57(3) . 3_676
Mo2 Mo3 Mo4 115.66(3) . 3_676
O12 Mo4 O7 104.3(3) . .
O12 Mo4 O1 101.8(3) . .
O7 Mo4 O1 103.3(3) . .
O12 Mo4 O4 96.6(3) . .
O7 Mo4 O4 95.6(3) . .
O1 Mo4 O4 149.3(2) . .
O12 Mo4 O8 95.1(3) . .
O7 Mo4 O8 159.0(3) . .
O1 Mo4 O8 79.9(2) . .
O4 Mo4 O8 74.1(2) . .
O12 Mo4 O3 164.7(3) . 3_676
O7 Mo4 O3 86.8(3) . 3_676
O1 Mo4 O3 85.4(2) . 3_676
O4 Mo4 O3 71.5(2) . 3_676
O8 Mo4 O3 72.6(2) . 3_676
O12 Mo4 Mo1 85.5(2) . .
O7 Mo4 Mo1 130.9(2) . .
O1 Mo4 Mo1 121.88(18) . .
O4 Mo4 Mo1 35.32(17) . .
O8 Mo4 Mo1 42.03(16) . .
O3 Mo4 Mo1 79.25(15) 3_676 .
O12 Mo4 Mo2 90.4(2) . .
O7 Mo4 Mo2 136.7(2) . .
O1 Mo4 Mo2 33.40(19) . .
O4 Mo4 Mo2 123.28(18) . .
O8 Mo4 Mo2 49.19(16) . .
O3 Mo4 Mo2 88.33(16) 3_676 .
Mo1 Mo4 Mo2 90.04(3) . .
O12 Mo4 Mo3 136.7(2) . 3_676
O7 Mo4 Mo3 77.3(2) . 3_676
O1 Mo4 Mo3 120.23(19) . 3_676
O4 Mo4 Mo3 41.18(17) . 3_676
O8 Mo4 Mo3 83.22(15) . 3_676
O3 Mo4 Mo3 34.93(16) 3_676 3_676
Mo1 Mo4 Mo3 64.54(3) . 3_676
Mo2 Mo4 Mo3 118.42(3) . 3_676
N1 Cu1 N5 176.8(4) . .
N1 Cu1 N2 92.3(4) . .
N5 Cu1 N2 88.0(3) . .
N1 Cu1 O7 92.2(3) . .
N5 Cu1 O7 85.6(3) . .
N2 Cu1 O7 141.4(3) . .
N1 Cu1 O1W 91.0(3) . .
N5 Cu1 O1W 91.1(3) . .
N2 Cu1 O1W 131.7(3) . .
O7 Cu1 O1W 86.5(3) . .
Mo4 O1 Mo2 114.7(3) . .
Mo2 O2 Mo3 118.4(3) . .
Mo1 O3 Mo3 111.3(3) . .
Mo1 O3 Mo4 108.0(3) . 3_676
Mo3 O3 Mo4 103.4(2) . 3_676
Mo1 O4 Mo4 107.8(3) . .
Mo1 O4 Mo3 112.1(3) . 3_676
Mo4 O4 Mo3 103.5(2) . 3_676
Mo4 O7 Cu1 164.1(4) . .
Mo1 O8 Mo4 93.8(2) . .
Mo1 O8 Mo1 104.1(2) . 3_676
Mo4 O8 Mo1 98.3(2) . 3_676
Mo1 O8 Mo3 90.7(2) . .
Mo4 O8 Mo3 163.4(3) . .
Mo1 O8 Mo3 96.0(2) 3_676 .
Mo1 O8 Mo2 163.6(3) . .
Mo4 O8 Mo2 86.93(19) . .
Mo1 O8 Mo2 92.0(2) 3_676 .
Mo3 O8 Mo2 84.3(2) . .
Mo1 O11 Mo2 117.8(3) 3_676 .
C1 N1 C10 105.4(8) . .
C1 N1 Cu1 126.6(7) . .
C10 N1 Cu1 127.7(7) . .
C11 N2 C4 105.7(9) . .
C11 N2 Cu1 126.5(7) . .
C4 N2 Cu1 126.4(7) . .
C1 N3 C9 106.2(8) . .
C1 N3 C23 125.6(8) . .
C9 N3 C23 127.7(9) . .
C17 N4 C20 109.2(9) . .
C17 N4 C7 124.5(8) . .
C20 N4 C7 124.7(8) . .
C17 N5 C19 104.4(9) . .
C17 N5 Cu1 128.4(8) . .
C19 N5 Cu1 122.6(8) . .
C11 N6 C15 107.6(8) . .
C11 N6 C13 127.8(8) . .
C15 N6 C13 124.6(8) . .
N1 C1 N3 111.9(9) . .
N1 C1 H1 124.0 . .
N3 C1 H1 124.0 . .
C8 C3 C23 119.7(9) . 1_656
C8 C3 H3 120.2 . .
C23 C3 H3 120.2 1_656 .
C15 C4 N2 109.4(9) . .
C15 C4 H4 125.3 . .
N2 C4 H4 125.3 . .
C7 C5 C6 118.9(9) . .
C7 C5 H5 120.6 . .
C6 C5 H5 120.6 . .
C23 C6 C5 121.2(9) 1_656 .
C23 C6 H6 119.4 1_656 .
C5 C6 H6 119.4 . .
C5 C7 C8 119.7(9) . .
C5 C7 N4 120.1(9) . .
C8 C7 N4 120.2(8) . .
C3 C8 C7 121.2(9) . .
C3 C8 H8 119.4 . .
C7 C8 H8 119.4 . .
C10 C9 N3 108.2(10) . .
C10 C9 H9 125.9 . .
N3 C9 H9 125.9 . .
C9 C10 N1 108.2(10) . .
C9 C10 H10 125.9 . .
N1 C10 H10 125.9 . .
N2 C11 N6 110.7(9) . .
N2 C11 H11 124.6 . .
N6 C11 H11 124.6 . .
C22 C13 C14 120.0(10) . .
C22 C13 N6 120.0(9) . .
C14 C13 N6 120.0(9) . .
C13 C14 C22 119.5(10) . 3_577
C13 C14 H14 120.2 . .
C22 C14 H14 120.2 3_577 .
C4 C15 N6 106.4(9) . .
C4 C15 H15 126.8 . .
N6 C15 H15 126.8 . .
N4 C17 N5 111.5(9) . .
N4 C17 H17 124.3 . .
N5 C17 H17 124.3 . .
C20 C19 N5 107.1(10) . .
C20 C19 H19 126.5 . .
N5 C19 H19 126.5 . .
N4 C20 C19 107.5(10) . .
N4 C20 H20 126.3 . .
C19 C20 H20 126.3 . .
C13 C22 C14 120.5(10) . 3_577
C13 C22 H22 119.8 . .
C14 C22 H22 119.8 3_577 .
C6 C23 C3 119.2(9) 1_454 1_454
C6 C23 N3 120.8(8) 1_454 .
C3 C23 N3 120.0(8) 1_454 .

loop_
_geom_bond_atom_site_label_1
_geom_bond_atom_site_label_2
_geom_bond_distance
_geom_bond_site_symmetry_2
Mo1 O5 1.701(6) .
Mo1 O11 1.736(6) 3_676
Mo1 O3 1.944(6) .
Mo1 O4 1.950(6) .
Mo1 O8 2.155(6) .
Mo1 O8 2.336(5) 3_676
Mo1 Mo4 3.2113(12) .
Mo1 Mo3 3.2607(14) .
Mo2 O9 1.696(6) .
Mo2 O14 1.711(6) .
Mo2 O2 1.898(6) .
Mo2 O1 1.958(6) .
Mo2 O11 2.270(6) .
Mo2 O8 2.448(6) .
Mo2 Mo4 3.2303(14) .
Mo2 Mo3 3.2697(13) .
Mo3 O10 1.686(7) .
Mo3 O13 1.697(6) .
Mo3 O2 1.908(6) .
Mo3 O3 2.005(6) .
Mo3 O4 2.306(6) 3_676
Mo3 O8 2.422(6) .
Mo3 Mo4 3.4059(13) 3_676
Mo4 O12 1.699(6) .
Mo4 O7 1.711(6) .
Mo4 O1 1.878(6) .
Mo4 O4 2.025(6) .
Mo4 O8 2.242(6) .
Mo4 O3 2.328(6) 3_676
Mo4 Mo3 3.4059(13) 3_676
Cu1 N1 1.958(8) .
Cu1 N5 1.976(9) .
Cu1 N2 2.007(9) .
Cu1 O7 2.117(6) .
Cu1 O1W 2.140(7) .
O3 Mo4 2.328(6) 3_676
O4 Mo3 2.306(6) 3_676
O8 Mo1 2.336(5) 3_676
O11 Mo1 1.736(6) 3_676
N1 C1 1.312(12) .
N1 C10 1.413(13) .
N2 C11 1.322(12) .
N2 C4 1.367(12) .
N3 C1 1.361(12) .
N3 C9 1.369(12) .
N3 C23 1.434(11) .
N4 C17 1.283(13) .
N4 C20 1.322(13) .
N4 C7 1.492(11) .
N5 C17 1.330(13) .
N5 C19 1.396(13) .
N6 C11 1.324(12) .
N6 C15 1.365(12) .
N6 C13 1.446(12) .
C1 H1 0.9300 .
C3 C8 1.354(13) .
C3 C23 1.397(12) 1_656
C3 H3 0.9300 .
C4 C15 1.336(14) .
C4 H4 0.9300 .
C5 C7 1.384(13) .
C5 C6 1.384(14) .
C5 H5 0.9300 .
C6 C23 1.382(13) 1_656
C6 H6 0.9300 .
C7 C8 1.396(13) .
C8 H8 0.9300 .
C9 C10 1.347(14) .
C9 H9 0.9300 .
C10 H10 0.9300 .
C11 H11 0.9300 .
C13 C22 1.378(13) .
C13 C14 1.389(13) .
C14 C22 1.395(14) 3_577
C14 H14 0.9300 .
C15 H15 0.9300 .
C17 H17 0.9300 .
C19 C20 1.350(15) .
C19 H19 0.9300 .
C20 H20 0.9300 .
C22 C14 1.395(14) 3_577
C22 H22 0.9300 .
C23 C6 1.382(13) 1_454
C23 C3 1.397(12) 1_454
